data_2236641
loop_
_publ_author_name
'Kargar, Hadi'
'Kubicki, Maciej'

_publ_section_title
;
 {4,4',6,6'-Tetrachloro-2,2'-[2,2-dimethylpropane-1,3-diylbis(nitrilomethanylylidene)]diphenolato}dioxidomolybdenum(VI)
;
_journal_coeditor_code SU2496
_journal_issue 10
_journal_name_full 'Acta Crystallographica Section E'
_journal_page_first m1251
_journal_page_last m1252
_journal_paper_doi 10.1107/S160053681203807X
_journal_volume 68
_journal_year 2012
_chemical_formula_iupac '[Mo (C19 H16 Cl4 N2 O2) O2]'
_chemical_formula_moiety 'C19 H16 Cl4 Mo N2 O4'
_chemical_formula_sum 'C19 H16 Cl4 Mo N2 O4'
_chemical_formula_weight 574.08
_chemical_name_common
;
[Bis(3,5-dichloroalicylidene)-2,2-dimethyl-1,3-propandiamine]dioxomolybdenum(VI)
;
_chemical_name_systematic
;
{4,4',6,6'-Tetrachloro-2,2'-[2,2-dimethylpropane-1,3-
diylbis(nitrilomethanylylidene)]diphenolato}dioxidomolybdenum(VI)
;
_space_group_IT_number 14
_symmetry_cell_setting monoclinic
_symmetry_space_group_name_Hall '-P 2ybc'
_symmetry_space_group_name_H-M 'P 1 21/c 1'
_atom_sites_solution_hydrogens geom
_atom_sites_solution_primary direct
_atom_sites_solution_secondary difmap
_audit_creation_method SHELXL-97
_cell_angle_alpha 90.00
_cell_angle_beta 102.397(5)
_cell_angle_gamma 90.00
_cell_formula_units_Z 8
_cell_length_a 12.840(5)
_cell_length_b 15.457(5)
_cell_length_c 22.173(5)
_cell_measurement_reflns_used 5865
_cell_measurement_temperature 296(2)
_cell_measurement_theta_max 65.87
_cell_measurement_theta_min 2.57
_cell_volume 4298(2)
_computing_cell_refinement '<i>CrysAlis PRO</i> (Agilent, 2011)'
_computing_data_collection '<i>CrysAlis PRO</i> (Agilent, 2011)'
_computing_data_reduction '<i>CrysAlis PRO</i> (Agilent, 2011)'
_computing_molecular_graphics 'SHELXTL (Sheldrick, 2008)'
_computing_publication_material 'SHELXTL (Sheldrick, 2008) and PLATON (Spek, 2009)'
_computing_structure_refinement 'SHELXL97 (Sheldrick, 2008)'
_computing_structure_solution 'SIR92 (Altomare <i>et al.</i>, 1993)'
_diffrn_ambient_temperature 296(2)
_diffrn_measured_fraction_theta_full 0.993
_diffrn_measured_fraction_theta_max 0.993
_diffrn_measurement_device_type
;
Agilent Super Nova Atlas CCD area-detector
;
_diffrn_measurement_method '\f and \w scans'
_diffrn_radiation_monochromator graphite
_diffrn_radiation_source 'fine-focus sealed tube'
_diffrn_radiation_type CuK\a
_diffrn_radiation_wavelength 1.54178
_diffrn_reflns_av_R_equivalents 0.0490
_diffrn_reflns_av_sigmaI/netI 0.0168
_diffrn_reflns_limit_h_max 15
_diffrn_reflns_limit_h_min -15
_diffrn_reflns_limit_k_max 19
_diffrn_reflns_limit_k_min -17
_diffrn_reflns_limit_l_max 27
_diffrn_reflns_limit_l_min -27
_diffrn_reflns_number 67900
_diffrn_reflns_theta_full 73.77
_diffrn_reflns_theta_max 73.77
_diffrn_reflns_theta_min 3.51
_diffrn_standards_number 0
_exptl_absorpt_coefficient_mu 9.835
_exptl_absorpt_correction_T_max 0.4109
_exptl_absorpt_correction_T_min 0.1041
_exptl_absorpt_correction_type multi-scan
_exptl_absorpt_process_details '(<i>CrysAlis PRO</i>; Agilent, 2011)'
_exptl_crystal_colour red
_exptl_crystal_density_diffrn 1.774
_exptl_crystal_density_method 'not measured'
_exptl_crystal_description block
_exptl_crystal_F_000 2288
_exptl_crystal_size_max 0.42
_exptl_crystal_size_mid 0.21
_exptl_crystal_size_min 0.11
_refine_diff_density_max 0.685
_refine_diff_density_min -0.709
_refine_ls_extinction_method none
_refine_ls_goodness_of_fit_ref 1.069
_refine_ls_hydrogen_treatment constr
_refine_ls_matrix_type full
_refine_ls_number_parameters 541
_refine_ls_number_reflns 8626
_refine_ls_number_restraints 0
_refine_ls_restrained_S_all 1.069
_refine_ls_R_factor_all 0.0280
_refine_ls_R_factor_gt 0.0274
_refine_ls_shift/su_max 0.004
_refine_ls_shift/su_mean 0.000
_refine_ls_structure_factor_coef Fsqd
_refine_ls_weighting_details 'calc w=1/[\s^2^(Fo^2^)+(0.0456P)^2^+2.3531P] where P=(Fo^2^+2Fc^2^)/3'
_refine_ls_weighting_scheme calc
_refine_ls_wR_factor_gt 0.0785
_refine_ls_wR_factor_ref 0.0790
_reflns_number_gt 8373
_reflns_number_total 8626
_reflns_threshold_expression I>2\s(I)
_cod_data_source_file su2496.cif
_cod_data_source_block I
_cod_original_sg_symbol_H-M 'P 21/c'
_cod_database_code 2236641
_cod_database_fobs_code 2236641

loop_
_symmetry_equiv_pos_as_xyz
'x, y, z'
'-x, y+1/2, -z+1/2'
'-x, -y, -z'
'x, -y-1/2, z-1/2'

loop_
_atom_site_type_symbol
_atom_site_label
_atom_site_fract_x
_atom_site_fract_y
_atom_site_fract_z
_atom_site_U_iso_or_equiv
_atom_site_adp_type
_atom_site_calc_flag
_atom_site_refinement_flags
_atom_site_occupancy
_atom_site_symmetry_multiplicity
C C1 0.17569(16) -0.08382(12) 0.85123(9) 0.0310(4) Uani d . 1 1
C C2 0.16664(17) -0.16416(13) 0.82008(10) 0.0346(4) Uani d . 1 1
C C3 0.14813(18) -0.23973(14) 0.84863(11) 0.0410(5) Uani d . 1 1
H H3A 0.1460 -0.2922 0.8279 0.049 Uiso calc R 1 1
C C4 0.13259(19) -0.23703(14) 0.90906(11) 0.0413(5) Uani d . 1 1
C C5 0.13148(19) -0.15964(14) 0.93932(10) 0.0400(5) Uani d . 1 1
H H5A 0.1162 -0.1583 0.9784 0.048 Uiso calc R 1 1
C C6 0.15359(17) -0.08231(13) 0.91094(10) 0.0337(4) Uani d . 1 1
C C7 0.13849(17) -0.00005(14) 0.93867(9) 0.0346(4) Uani d . 1 1
H H7A 0.0980 0.0005 0.9688 0.041 Uiso calc R 1 1
C C8 0.13229(18) 0.15290(14) 0.94477(9) 0.0346(4) Uani d . 1 1
H H8A 0.1901 0.1922 0.9616 0.042 Uiso calc R 1 1
H H8B 0.0951 0.1395 0.9773 0.042 Uiso calc R 1 1
C C9 0.05465(17) 0.19803(13) 0.89144(9) 0.0341(4) Uani d . 1 1
C C10 0.11182(17) 0.23127(13) 0.84194(9) 0.0337(4) Uani d . 1 1
H H10A 0.0601 0.2609 0.8104 0.040 Uiso calc R 1 1
H H10B 0.1648 0.2735 0.8608 0.040 Uiso calc R 1 1
C C11 0.14200(16) 0.16007(13) 0.75311(9) 0.0309(4) Uani d . 1 1
H H11A 0.0876 0.1955 0.7322 0.037 Uiso calc R 1 1
C C12 0.19467(16) 0.10359(13) 0.71609(9) 0.0302(4) Uani d . 1 1
C C13 0.14309(17) 0.08803(14) 0.65515(10) 0.0360(4) Uani d . 1 1
H H13A 0.0771 0.1131 0.6392 0.043 Uiso calc R 1 1
C C14 0.19003(19) 0.03533(16) 0.61842(10) 0.0419(5) Uani d . 1 1
C C15 0.28885(19) -0.00147(15) 0.64065(10) 0.0412(5) Uani d . 1 1
H H15A 0.3196 -0.0373 0.6156 0.049 Uiso calc R 1 1
C C16 0.34122(17) 0.01586(14) 0.70061(10) 0.0356(4) Uani d . 1 1
C C17 0.29588(16) 0.06813(13) 0.73944(9) 0.0305(4) Uani d . 1 1
C C18 0.0123(2) 0.27872(17) 0.91895(12) 0.0546(6) Uani d . 1 1
H H18A -0.0366 0.3089 0.8871 0.082 Uiso calc R 1 1
H H18B 0.0708 0.3161 0.9362 0.082 Uiso calc R 1 1
H H18C -0.0238 0.2615 0.9507 0.082 Uiso calc R 1 1
C C19 -0.03728(18) 0.13821(17) 0.86320(12) 0.0464(5) Uani d . 1 1
H H19A -0.0846 0.1676 0.8301 0.070 Uiso calc R 1 1
H H19B -0.0755 0.1221 0.8942 0.070 Uiso calc R 1 1
H H19C -0.0097 0.0872 0.8474 0.070 Uiso calc R 1 1
C C20 0.79437(16) -0.11005(13) 0.73736(9) 0.0311(4) Uani d . 1 1
C C21 0.84134(17) -0.05532(14) 0.70059(10) 0.0365(4) Uani d . 1 1
C C22 0.7898(2) -0.03316(15) 0.64125(10) 0.0420(5) Uani d . 1 1
H H22A 0.8217 0.0043 0.6178 0.050 Uiso calc R 1 1
C C23 0.6901(2) -0.06753(16) 0.61735(10) 0.0433(5) Uani d . 1 1
C C24 0.64186(18) -0.12314(15) 0.65155(10) 0.0381(5) Uani d . 1 1
H H24A 0.5757 -0.1472 0.6343 0.046 Uiso calc R 1 1
C C25 0.69258(16) -0.14329(13) 0.71208(9) 0.0320(4) Uani d . 1 1
C C26 0.63802(16) -0.20147(13) 0.74708(9) 0.0325(4) Uani d . 1 1
H H26A 0.5836 -0.2359 0.7249 0.039 Uiso calc R 1 1
C C27 0.60340(17) -0.27598(13) 0.83301(9) 0.0344(4) Uani d . 1 1
H H27A 0.6549 -0.3197 0.8512 0.041 Uiso calc R 1 1
H H27B 0.5519 -0.3035 0.8002 0.041 Uiso calc R 1 1
C C28 0.54491(17) -0.24485(14) 0.88253(9) 0.0355(4) Uani d . 1 1
C C29 0.62282(18) -0.20500(14) 0.93808(9) 0.0376(4) Uani d . 1 1
H H29A 0.5852 -0.1936 0.9708 0.045 Uiso calc R 1 1
H H29B 0.6792 -0.2462 0.9536 0.045 Uiso calc R 1 1
C C30 0.63214(17) -0.05162(15) 0.93682(9) 0.0353(4) Uani d . 1 1
H H30A 0.5898 -0.0539 0.9660 0.042 Uiso calc R 1 1
C C31 0.64975(16) 0.03220(14) 0.91217(10) 0.0351(4) Uani d . 1 1
C C32 0.62645(18) 0.10783(16) 0.94214(10) 0.0416(5) Uani d . 1 1
H H32A 0.6087 0.1044 0.9806 0.050 Uiso calc R 1 1
C C33 0.63006(19) 0.18659(15) 0.91419(12) 0.0456(5) Uani d . 1 1
C C34 0.64964(19) 0.19296(15) 0.85511(11) 0.0436(5) Uani d . 1 1
H H34A 0.6496 0.2468 0.8363 0.052 Uiso calc R 1 1
C C35 0.66914(17) 0.11924(14) 0.82456(10) 0.0364(4) Uani d . 1 1
C C36 0.67446(15) 0.03693(13) 0.85286(9) 0.0317(4) Uani d . 1 1
C C38 0.4984(2) -0.32662(17) 0.90572(12) 0.0532(6) Uani d . 1 1
H H38A 0.4492 -0.3533 0.8721 0.080 Uiso calc R 1 1
H H38B 0.4619 -0.3114 0.9377 0.080 Uiso calc R 1 1
H H38C 0.5551 -0.3663 0.9218 0.080 Uiso calc R 1 1
C C37 0.45606(18) -0.18178(17) 0.85567(11) 0.0463(5) Uani d . 1 1
H H37A 0.4086 -0.2082 0.8212 0.070 Uiso calc R 1 1
H H37B 0.4863 -0.1304 0.8421 0.070 Uiso calc R 1 1
H H37C 0.4173 -0.1669 0.8867 0.070 Uiso calc R 1 1
Cl Cl1 0.18472(5) -0.16526(4) 0.74514(2) 0.04789(13) Uani d . 1 1
Cl Cl2 0.11438(6) -0.33336(4) 0.94560(3) 0.05803(16) Uani d . 1 1
Cl Cl3 0.46752(5) -0.02498(5) 0.72795(3) 0.05550(16) Uani d . 1 1
Cl Cl4 0.12400(7) 0.01570(6) 0.54286(3) 0.0760(2) Uani d . 1 1
Cl Cl5 0.96740(5) -0.01532(5) 0.73031(3) 0.05583(15) Uani d . 1 1
Cl Cl6 0.62383(7) -0.03848(6) 0.54341(3) 0.0740(2) Uani d . 1 1
Cl Cl7 0.69243(5) 0.12454(4) 0.75088(3) 0.04899(14) Uani d . 1 1
Cl Cl8 0.60902(7) 0.28117(4) 0.95216(4) 0.06755(19) Uani d . 1 1
Mo Mo1 0.299788(11) 0.081572(10) 0.872639(6) 0.02889(6) Uani d . 1 1
Mo Mo2 0.794884(11) -0.129710(10) 0.869804(6) 0.02901(6) Uani d . 1 1
N N1 0.16496(13) 0.16445(10) 0.81190(7) 0.0292(3) Uani d . 1 1
N N2 0.17682(14) 0.07280(11) 0.92494(7) 0.0306(3) Uani d . 1 1
N N3 0.65943(13) -0.20844(10) 0.80556(7) 0.0302(3) Uani d . 1 1
N N4 0.67046(14) -0.12383(11) 0.92171(8) 0.0328(4) Uani d . 1 1
O O1 0.20034(11) -0.01417(9) 0.82432(6) 0.0321(3) Uani d . 1 1
O O2 0.35171(11) 0.08671(10) 0.79643(6) 0.0345(3) Uani d . 1 1
O O3 0.37760(13) 0.00636(11) 0.91758(7) 0.0426(3) Uani d . 1 1
O O4 0.34222(13) 0.17771(11) 0.90720(7) 0.0438(4) Uani d . 1 1
O O5 0.84832(11) -0.13193(10) 0.79391(7) 0.0349(3) Uani d . 1 1
O O6 0.69758(11) -0.03127(9) 0.82394(6) 0.0334(3) Uani d . 1 1
O O7 0.83513(13) -0.22723(10) 0.90255(7) 0.0438(4) Uani d . 1 1
O O8 0.87368(12) -0.05671(10) 0.91652(7) 0.0399(3) Uani d . 1 1

loop_
_atom_site_aniso_label
_atom_site_aniso_U_11
_atom_site_aniso_U_22
_atom_site_aniso_U_33
_atom_site_aniso_U_12
_atom_site_aniso_U_13
_atom_site_aniso_U_23
C1 0.0297(9) 0.0297(9) 0.0318(10) -0.0012(7) 0.0024(8) 0.0012(7)
C2 0.0362(10) 0.0337(10) 0.0331(10) -0.0008(8) 0.0056(8) -0.0025(8)
C3 0.0444(12) 0.0312(10) 0.0472(12) -0.0033(9) 0.0089(10) -0.0030(9)
C4 0.0442(12) 0.0318(10) 0.0483(12) -0.0044(9) 0.0106(10) 0.0072(9)
C5 0.0479(12) 0.0362(11) 0.0386(11) -0.0040(9) 0.0150(9) 0.0054(9)
C6 0.0367(10) 0.0306(10) 0.0340(10) -0.0015(8) 0.0082(8) 0.0021(8)
C7 0.0402(11) 0.0374(10) 0.0264(9) -0.0009(8) 0.0080(8) 0.0007(8)
C8 0.0441(11) 0.0333(10) 0.0277(9) 0.0003(8) 0.0103(8) -0.0050(8)
C9 0.0398(11) 0.0323(10) 0.0320(10) 0.0034(8) 0.0118(8) -0.0016(8)
C10 0.0410(11) 0.0273(9) 0.0344(10) 0.0025(8) 0.0116(8) 0.0004(7)
C11 0.0315(9) 0.0309(9) 0.0302(9) 0.0000(7) 0.0064(7) 0.0037(7)
C12 0.0323(9) 0.0309(9) 0.0284(9) -0.0039(8) 0.0084(7) 0.0009(7)
C13 0.0353(10) 0.0399(11) 0.0309(10) -0.0010(8) 0.0031(8) 0.0004(8)
C14 0.0478(12) 0.0462(12) 0.0305(10) -0.0037(10) 0.0056(9) -0.0080(9)
C15 0.0488(12) 0.0396(11) 0.0370(11) 0.0020(9) 0.0133(9) -0.0060(9)
C16 0.0367(10) 0.0344(10) 0.0370(10) 0.0014(8) 0.0110(8) 0.0028(8)
C17 0.0317(9) 0.0318(9) 0.0287(9) -0.0046(8) 0.0082(7) 0.0028(7)
C18 0.0760(18) 0.0450(13) 0.0497(14) 0.0188(12) 0.0286(13) -0.0016(11)
C19 0.0382(12) 0.0511(13) 0.0502(13) -0.0033(10) 0.0096(10) 0.0049(10)
C20 0.0328(10) 0.0323(9) 0.0290(9) 0.0049(8) 0.0080(8) -0.0032(7)
C21 0.0386(11) 0.0360(10) 0.0366(10) -0.0023(8) 0.0118(9) -0.0039(8)
C22 0.0535(13) 0.0401(11) 0.0350(11) -0.0023(10) 0.0152(10) 0.0007(9)
C23 0.0523(13) 0.0499(13) 0.0271(10) 0.0042(10) 0.0072(9) 0.0008(9)
C24 0.0373(11) 0.0462(12) 0.0295(10) 0.0012(9) 0.0040(8) -0.0059(8)
C25 0.0333(10) 0.0348(10) 0.0284(9) 0.0027(8) 0.0078(8) -0.0035(8)
C26 0.0307(9) 0.0353(10) 0.0309(9) -0.0013(8) 0.0055(8) -0.0064(8)
C27 0.0395(11) 0.0303(9) 0.0336(10) -0.0044(8) 0.0087(8) -0.0032(8)
C28 0.0385(11) 0.0383(10) 0.0311(10) -0.0057(8) 0.0103(8) -0.0004(8)
C29 0.0447(11) 0.0409(11) 0.0271(9) -0.0057(9) 0.0077(8) 0.0014(8)
C30 0.0370(10) 0.0431(11) 0.0255(9) -0.0003(9) 0.0063(8) -0.0041(8)
C31 0.0346(10) 0.0356(10) 0.0338(10) 0.0030(8) 0.0043(8) -0.0045(8)
C32 0.0417(11) 0.0458(12) 0.0375(11) 0.0069(10) 0.0089(9) -0.0110(9)
C33 0.0451(12) 0.0380(11) 0.0512(13) 0.0072(9) 0.0049(10) -0.0136(10)
C34 0.0456(12) 0.0335(11) 0.0489(13) 0.0050(9) 0.0041(10) -0.0013(9)
C35 0.0365(11) 0.0362(10) 0.0340(10) 0.0018(8) 0.0019(8) -0.0002(8)
C36 0.0304(9) 0.0330(10) 0.0289(9) 0.0026(7) 0.0002(7) -0.0039(8)
C38 0.0687(16) 0.0512(14) 0.0424(13) -0.0226(12) 0.0181(12) 0.0013(10)
C37 0.0374(11) 0.0546(14) 0.0461(12) 0.0021(10) 0.0071(9) -0.0067(11)
Cl1 0.0667(4) 0.0424(3) 0.0350(3) -0.0004(2) 0.0116(2) -0.0073(2)
Cl2 0.0819(4) 0.0338(3) 0.0620(4) -0.0099(3) 0.0235(3) 0.0082(2)
Cl3 0.0450(3) 0.0685(4) 0.0535(3) 0.0216(3) 0.0118(3) 0.0018(3)
Cl4 0.0759(5) 0.1024(6) 0.0406(3) 0.0152(4) -0.0076(3) -0.0307(4)
Cl5 0.0453(3) 0.0663(4) 0.0554(3) -0.0197(3) 0.0098(3) 0.0007(3)
Cl6 0.0823(5) 0.0978(6) 0.0345(3) -0.0080(4) -0.0035(3) 0.0180(3)
Cl7 0.0658(4) 0.0432(3) 0.0377(3) 0.0011(2) 0.0105(2) 0.0072(2)
Cl8 0.0860(5) 0.0460(3) 0.0697(4) 0.0152(3) 0.0148(4) -0.0221(3)
Mo1 0.02827(9) 0.03244(9) 0.02461(9) -0.00161(5) 0.00267(6) -0.00068(5)
Mo2 0.02898(9) 0.03137(9) 0.02493(9) 0.00155(5) 0.00191(6) -0.00017(5)
N1 0.0310(8) 0.0272(8) 0.0301(8) -0.0017(6) 0.0082(6) 0.0002(6)
N2 0.0367(9) 0.0304(8) 0.0238(8) -0.0002(6) 0.0044(6) -0.0016(6)
N3 0.0315(8) 0.0292(8) 0.0301(8) 0.0013(6) 0.0071(6) -0.0024(6)
N4 0.0357(9) 0.0368(9) 0.0245(8) -0.0019(7) 0.0030(7) -0.0010(6)
O1 0.0389(7) 0.0301(7) 0.0269(6) -0.0051(6) 0.0060(5) 0.0003(5)
O2 0.0287(7) 0.0453(8) 0.0292(7) -0.0027(6) 0.0056(5) 0.0006(6)
O3 0.0407(8) 0.0527(9) 0.0323(7) 0.0086(7) 0.0031(6) 0.0048(7)
O4 0.0448(9) 0.0439(8) 0.0407(8) -0.0096(7) 0.0044(7) -0.0090(7)
O5 0.0291(7) 0.0444(8) 0.0305(7) 0.0035(6) 0.0050(6) -0.0004(6)
O6 0.0392(7) 0.0331(7) 0.0264(6) 0.0071(6) 0.0040(5) -0.0011(5)
O7 0.0459(9) 0.0393(8) 0.0430(8) 0.0063(7) 0.0021(7) 0.0051(7)
O8 0.0409(8) 0.0456(8) 0.0307(7) -0.0071(7) 0.0020(6) -0.0024(6)

loop_
_atom_type_symbol
_atom_type_description
_atom_type_scat_dispersion_real
_atom_type_scat_dispersion_imag
_atom_type_scat_source
C C 0.0181 0.0091 'International Tables Vol C Tables 4.2.6.8 and 6.1.1.4'
H H 0.0000 0.0000 'International Tables Vol C Tables 4.2.6.8 and 6.1.1.4'
Cl Cl 0.3639 0.7018 'International Tables Vol C Tables 4.2.6.8 and 6.1.1.4'
Mo Mo -0.0483 2.7339 'International Tables Vol C Tables 4.2.6.8 and 6.1.1.4'
N N 0.0311 0.0180 'International Tables Vol C Tables 4.2.6.8 and 6.1.1.4'
O O 0.0492 0.0322 'International Tables Vol C Tables 4.2.6.8 and 6.1.1.4'

loop_
_geom_angle_atom_site_label_1
_geom_angle_atom_site_label_2
_geom_angle_atom_site_label_3
_geom_angle
O1 C1 C6 122.22(18)
O1 C1 C2 120.33(18)
C6 C1 C2 117.41(18)
C3 C2 C1 121.8(2)
C3 C2 Cl1 120.50(17)
C1 C2 Cl1 117.70(16)
C2 C3 C4 119.4(2)
C2 C3 H3A 120.3
C4 C3 H3A 120.3
C5 C4 C3 120.9(2)
C5 C4 Cl2 120.20(18)
C3 C4 Cl2 118.92(17)
C4 C5 C6 119.8(2)
C4 C5 H5A 120.1
C6 C5 H5A 120.1
C5 C6 C1 120.35(19)
C5 C6 C7 119.94(19)
C1 C6 C7 119.09(18)
N2 C7 C6 125.10(19)
N2 C7 H7A 117.4
C6 C7 H7A 117.4
N2 C8 C9 112.39(16)
N2 C8 H8A 109.1
C9 C8 H8A 109.1
N2 C8 H8B 109.1
C9 C8 H8B 109.1
H8A C8 H8B 107.9
C19 C9 C10 110.89(18)
C19 C9 C18 110.3(2)
C10 C9 C18 106.04(18)
C19 C9 C8 110.93(18)
C10 C9 C8 111.76(17)
C18 C9 C8 106.77(18)
N1 C10 C9 115.33(16)
N1 C10 H10A 108.4
C9 C10 H10A 108.4
N1 C10 H10B 108.4
C9 C10 H10B 108.4
H10A C10 H10B 107.5
N1 C11 C12 124.97(18)
N1 C11 H11A 117.5
C12 C11 H11A 117.5
C13 C12 C17 120.04(18)
C13 C12 C11 117.89(18)
C17 C12 C11 122.03(18)
C14 C13 C12 119.9(2)
C14 C13 H13A 120.1
C12 C13 H13A 120.1
C13 C14 C15 121.1(2)
C13 C14 Cl4 119.27(18)
C15 C14 Cl4 119.58(17)
C16 C15 C14 118.9(2)
C16 C15 H15A 120.5
C14 C15 H15A 120.5
C15 C16 C17 121.6(2)
C15 C16 Cl3 119.61(17)
C17 C16 Cl3 118.72(16)
O2 C17 C16 119.67(18)
O2 C17 C12 121.91(18)
C16 C17 C12 118.33(18)
C9 C18 H18A 109.5
C9 C18 H18B 109.5
H18A C18 H18B 109.5
C9 C18 H18C 109.5
H18A C18 H18C 109.5
H18B C18 H18C 109.5
C9 C19 H19A 109.5
C9 C19 H19B 109.5
H19A C19 H19B 109.5
C9 C19 H19C 109.5
H19A C19 H19C 109.5
H19B C19 H19C 109.5
O5 C20 C21 119.83(19)
O5 C20 C25 122.10(18)
C21 C20 C25 118.01(19)
C22 C21 C20 121.8(2)
C22 C21 Cl5 119.51(17)
C20 C21 Cl5 118.73(17)
C23 C22 C21 119.0(2)
C23 C22 H22A 120.5
C21 C22 H22A 120.5
C24 C23 C22 121.2(2)
C24 C23 Cl6 119.62(19)
C22 C23 Cl6 119.22(18)
C23 C24 C25 119.8(2)
C23 C24 H24A 120.1
C25 C24 H24A 120.1
C24 C25 C20 120.29(19)
C24 C25 C26 118.05(19)
C20 C25 C26 121.63(18)
N3 C26 C25 124.80(18)
N3 C26 H26A 117.6
C25 C26 H26A 117.6
N3 C27 C28 115.55(16)
N3 C27 H27A 108.4
C28 C27 H27A 108.4
N3 C27 H27B 108.4
C28 C27 H27B 108.4
H27A C27 H27B 107.5
C37 C28 C38 110.3(2)
C37 C28 C27 111.21(18)
C38 C28 C27 105.49(18)
C37 C28 C29 111.15(19)
C38 C28 C29 107.14(18)
C27 C28 C29 111.36(18)
N4 C29 C28 112.10(16)
N4 C29 H29A 109.2
C28 C29 H29A 109.2
N4 C29 H29B 109.2
C28 C29 H29B 109.2
H29A C29 H29B 107.9
N4 C30 C31 125.29(19)
N4 C30 H30A 117.4
C31 C30 H30A 117.4
C32 C31 C36 120.5(2)
C32 C31 C30 120.0(2)
C36 C31 C30 118.80(18)
C33 C32 C31 119.5(2)
C33 C32 H32A 120.2
C31 C32 H32A 120.2
C32 C33 C34 121.3(2)
C32 C33 Cl8 120.28(19)
C34 C33 Cl8 118.42(19)
C35 C34 C33 119.6(2)
C35 C34 H34A 120.2
C33 C34 H34A 120.2
C34 C35 C36 121.6(2)
C34 C35 Cl7 120.93(18)
C36 C35 Cl7 117.48(16)
O6 C36 C35 120.32(18)
O6 C36 C31 122.35(18)
C35 C36 C31 117.29(18)
C28 C38 H38A 109.5
C28 C38 H38B 109.5
H38A C38 H38B 109.5
C28 C38 H38C 109.5
H38A C38 H38C 109.5
H38B C38 H38C 109.5
C28 C37 H37A 109.5
C28 C37 H37B 109.5
H37A C37 H37B 109.5
C28 C37 H37C 109.5
H37A C37 H37C 109.5
H37B C37 H37C 109.5
O4 Mo1 O3 103.91(8)
O4 Mo1 O2 102.62(7)
O3 Mo1 O2 105.53(7)
O4 Mo1 O1 161.13(7)
O3 Mo1 O1 91.92(8)
O2 Mo1 O1 82.50(6)
O4 Mo1 N2 90.76(7)
O3 Mo1 N2 92.73(7)
O2 Mo1 N2 153.75(6)
O1 Mo1 N2 78.11(6)
O4 Mo1 N1 84.66(7)
O3 Mo1 N1 168.18(7)
O2 Mo1 N1 80.02(6)
O1 Mo1 N1 78.31(6)
N2 Mo1 N1 78.86(6)
O7 Mo2 O8 103.88(8)
O7 Mo2 O5 102.80(7)
O8 Mo2 O5 105.23(7)
O7 Mo2 O6 161.15(7)
O8 Mo2 O6 91.63(7)
O5 Mo2 O6 82.94(6)
O7 Mo2 N4 90.08(7)
O8 Mo2 N4 93.36(7)
O5 Mo2 N4 153.84(6)
O6 Mo2 N4 78.20(6)
O7 Mo2 N3 85.25(7)
O8 Mo2 N3 168.18(7)
O5 Mo2 N3 79.55(6)
O6 Mo2 N3 78.10(6)
N4 Mo2 N3 78.94(6)
C11 N1 C10 118.13(17)
C11 N1 Mo1 122.73(13)
C10 N1 Mo1 118.80(12)
C7 N2 C8 118.14(18)
C7 N2 Mo1 122.83(14)
C8 N2 Mo1 119.01(13)
C26 N3 C27 117.66(17)
C26 N3 Mo2 123.15(14)
C27 N3 Mo2 118.86(12)
C30 N4 C29 118.01(18)
C30 N4 Mo2 122.70(15)
C29 N4 Mo2 119.22(13)
C1 O1 Mo1 122.11(12)
C17 O2 Mo1 126.50(12)
C20 O5 Mo2 126.63(12)
C36 O6 Mo2 121.74(12)

loop_
_geom_bond_atom_site_label_1
_geom_bond_atom_site_label_2
_geom_bond_distance
C1 O1 1.302(2)
C1 C6 1.413(3)
C1 C2 1.414(3)
C2 C3 1.373(3)
C2 Cl1 1.727(2)
C3 C4 1.397(3)
C3 H3A 0.9300
C4 C5 1.373(3)
C4 Cl2 1.735(2)
C5 C6 1.408(3)
C5 H5A 0.9300
C6 C7 1.443(3)
C7 N2 1.291(3)
C7 H7A 0.9300
C8 N2 1.470(3)
C8 C9 1.540(3)
C8 H8A 0.9700
C8 H8B 0.9700
C9 C19 1.524(3)
C9 C10 1.534(3)
C9 C18 1.538(3)
C10 N1 1.473(2)
C10 H10A 0.9700
C10 H10B 0.9700
C11 N1 1.275(3)
C11 C12 1.460(3)
C11 H11A 0.9300
C12 C13 1.392(3)
C12 C17 1.403(3)
C13 C14 1.379(3)
C13 H13A 0.9300
C14 C15 1.381(3)
C14 Cl4 1.734(2)
C15 C16 1.381(3)
C15 H15A 0.9300
C16 C17 1.396(3)
C16 Cl3 1.724(2)
C17 O2 1.343(2)
C18 H18A 0.9600
C18 H18B 0.9600
C18 H18C 0.9600
C19 H19A 0.9600
C19 H19B 0.9600
C19 H19C 0.9600
C20 O5 1.339(2)
C20 C21 1.398(3)
C20 C25 1.404(3)
C21 C22 1.383(3)
C21 Cl5 1.726(2)
C22 C23 1.383(3)
C22 H22A 0.9300
C23 C24 1.378(3)
C23 Cl6 1.736(2)
C24 C25 1.395(3)
C24 H24A 0.9300
C25 C26 1.461(3)
C26 N3 1.271(3)
C26 H26A 0.9300
C27 N3 1.472(3)
C27 C28 1.535(3)
C27 H27A 0.9700
C27 H27B 0.9700
C28 C37 1.522(3)
C28 C38 1.533(3)
C28 C29 1.539(3)
C29 N4 1.475(3)
C29 H29A 0.9700
C29 H29B 0.9700
C30 N4 1.293(3)
C30 C31 1.443(3)
C30 H30A 0.9300
C31 C32 1.408(3)
C31 C36 1.419(3)
C32 C33 1.371(4)
C32 H32A 0.9300
C33 C34 1.389(4)
C33 Cl8 1.737(2)
C34 C35 1.376(3)
C34 H34A 0.9300
C35 C36 1.414(3)
C35 Cl7 1.725(2)
C36 O6 1.301(2)
C38 H38A 0.9600
C38 H38B 0.9600
C38 H38C 0.9600
C37 H37A 0.9600
C37 H37B 0.9600
C37 H37C 0.9600
Mo1 O4 1.7068(16)
Mo1 O3 1.7075(16)
Mo1 O2 1.9467(15)
Mo1 O1 2.0931(14)
Mo1 N2 2.1547(18)
Mo1 N1 2.3347(17)
Mo2 O7 1.7045(16)
Mo2 O8 1.7088(15)
Mo2 O5 1.9493(15)
Mo2 O6 2.0893(14)
Mo2 N4 2.1621(18)
Mo2 N3 2.3391(17)

loop_
_geom_hbond_atom_site_label_D
_geom_hbond_atom_site_label_H
_geom_hbond_atom_site_label_A
_geom_hbond_site_symmetry_A
_geom_hbond_distance_DH
_geom_hbond_distance_HA
_geom_hbond_distance_DA
_geom_hbond_angle_DHA
_geom_hbond_publ_flag
C38 H38B Cl8 3_657 0.96 2.82 3.767(3) 168 y
C10 H10B Cg1 2_656 0.97 2.66 3.433(3) 136 y
C27 H27A Cg2 2_646 0.97 2.55 3.363(3) 141 y

loop_
_geom_torsion_atom_site_label_1
_geom_torsion_atom_site_label_2
_geom_torsion_atom_site_label_3
_geom_torsion_atom_site_label_4
_geom_torsion
O1 C1 C2 C3 175.4(2)
C6 C1 C2 C3 -6.7(3)
O1 C1 C2 Cl1 -2.2(3)
C6 C1 C2 Cl1 175.74(15)
C1 C2 C3 C4 3.2(3)
Cl1 C2 C3 C4 -179.30(18)
C2 C3 C4 C5 2.5(4)
C2 C3 C4 Cl2 -177.56(18)
C3 C4 C5 C6 -4.5(4)
Cl2 C4 C5 C6 175.64(18)
C4 C5 C6 C1 0.7(3)
C4 C5 C6 C7 171.6(2)
O1 C1 C6 C5 -177.4(2)
C2 C1 C6 C5 4.7(3)
O1 C1 C6 C7 11.6(3)
C2 C1 C6 C7 -166.30(19)
C5 C6 C7 N2 164.3(2)
C1 C6 C7 N2 -24.7(3)
N2 C8 C9 C19 58.3(2)
N2 C8 C9 C10 -66.0(2)
N2 C8 C9 C18 178.51(19)
C19 C9 C10 N1 -64.0(2)
C18 C9 C10 N1 176.33(19)
C8 C9 C10 N1 60.4(2)
N1 C11 C12 C13 162.51(19)
N1 C11 C12 C17 -19.9(3)
C17 C12 C13 C14 2.2(3)
C11 C12 C13 C14 179.79(19)
C12 C13 C14 C15 -1.1(3)
C12 C13 C14 Cl4 179.31(17)
C13 C14 C15 C16 -0.6(4)
Cl4 C14 C15 C16 178.99(18)
C14 C15 C16 C17 1.2(3)
C14 C15 C16 Cl3 -176.71(18)
C15 C16 C17 O2 -176.79(19)
Cl3 C16 C17 O2 1.2(3)
C15 C16 C17 C12 -0.2(3)
Cl3 C16 C17 C12 177.76(15)
C13 C12 C17 O2 175.00(18)
C11 C12 C17 O2 -2.5(3)
C13 C12 C17 C16 -1.5(3)
C11 C12 C17 C16 -179.01(18)
O5 C20 C21 C22 178.03(19)
C25 C20 C21 C22 0.7(3)
O5 C20 C21 Cl5 -1.5(3)
C25 C20 C21 Cl5 -178.87(15)
C20 C21 C22 C23 -1.3(3)
Cl5 C21 C22 C23 178.23(18)
C21 C22 C23 C24 -0.1(4)
C21 C22 C23 Cl6 178.85(18)
C22 C23 C24 C25 2.1(3)
Cl6 C23 C24 C25 -176.87(17)
C23 C24 C25 C20 -2.7(3)
C23 C24 C25 C26 179.1(2)
O5 C20 C25 C24 -175.97(18)
C21 C20 C25 C24 1.3(3)
O5 C20 C25 C26 2.2(3)
C21 C20 C25 C26 179.52(18)
C24 C25 C26 N3 -161.2(2)
C20 C25 C26 N3 20.6(3)
N3 C27 C28 C37 63.1(2)
N3 C27 C28 C38 -177.35(19)
N3 C27 C28 C29 -61.5(2)
C37 C28 C29 N4 -57.7(2)
C38 C28 C29 N4 -178.25(19)
C27 C28 C29 N4 66.9(2)
N4 C30 C31 C32 -164.6(2)
N4 C30 C31 C36 25.2(3)
C36 C31 C32 C33 -1.4(3)
C30 C31 C32 C33 -171.5(2)
C31 C32 C33 C34 4.1(4)
C31 C32 C33 Cl8 -176.35(18)
C32 C33 C34 C35 -2.1(4)
Cl8 C33 C34 C35 178.43(18)
C33 C34 C35 C36 -2.8(3)
C33 C34 C35 Cl7 179.34(18)
C34 C35 C36 O6 -177.0(2)
Cl7 C35 C36 O6 0.9(3)
C34 C35 C36 C31 5.3(3)
Cl7 C35 C36 C31 -176.78(15)
C32 C31 C36 O6 179.22(19)
C30 C31 C36 O6 -10.6(3)
C32 C31 C36 C35 -3.2(3)
C30 C31 C36 C35 167.01(19)
C12 C11 N1 C10 173.77(18)
C12 C11 N1 Mo1 0.5(3)
C9 C10 N1 C11 126.2(2)
C9 C10 N1 Mo1 -60.2(2)
O4 Mo1 N1 C11 129.88(16)
O3 Mo1 N1 C11 -93.0(3)
O2 Mo1 N1 C11 26.04(15)
O1 Mo1 N1 C11 -58.29(15)
N2 Mo1 N1 C11 -138.29(16)
O4 Mo1 N1 C10 -43.37(14)
O3 Mo1 N1 C10 93.7(3)
O2 Mo1 N1 C10 -147.21(14)
O1 Mo1 N1 C10 128.47(14)
N2 Mo1 N1 C10 48.47(13)
C6 C7 N2 C8 164.3(2)
C6 C7 N2 Mo1 -14.2(3)
C9 C8 N2 C7 -102.7(2)
C9 C8 N2 Mo1 75.8(2)
O4 Mo1 N2 C7 -152.81(17)
O3 Mo1 N2 C7 -48.85(17)
O2 Mo1 N2 C7 85.8(2)
O1 Mo1 N2 C7 42.54(16)
N1 Mo1 N2 C7 122.78(17)
O4 Mo1 N2 C8 28.72(15)
O3 Mo1 N2 C8 132.69(15)
O2 Mo1 N2 C8 -92.67(19)
O1 Mo1 N2 C8 -135.92(15)
N1 Mo1 N2 C8 -55.69(14)
C25 C26 N3 C27 -174.48(18)
C25 C26 N3 Mo2 -1.1(3)
C28 C27 N3 C26 -126.1(2)
C28 C27 N3 Mo2 60.2(2)
O7 Mo2 N3 C26 -129.83(17)
O8 Mo2 N3 C26 89.1(3)
O5 Mo2 N3 C26 -25.86(16)
O6 Mo2 N3 C26 59.05(16)
N4 Mo2 N3 C26 139.16(17)
O7 Mo2 N3 C27 43.50(14)
O8 Mo2 N3 C27 -97.5(3)
O5 Mo2 N3 C27 147.47(14)
O6 Mo2 N3 C27 -127.63(14)
N4 Mo2 N3 C27 -47.51(13)
C31 C30 N4 C29 -164.04(19)
C31 C30 N4 Mo2 12.8(3)
C28 C29 N4 C30 101.2(2)
C28 C29 N4 Mo2 -75.8(2)
O7 Mo2 N4 C30 152.99(17)
O8 Mo2 N4 C30 49.08(17)
O5 Mo2 N4 C30 -86.7(2)
O6 Mo2 N4 C30 -41.89(16)
N3 Mo2 N4 C30 -121.87(17)
O7 Mo2 N4 C29 -30.24(15)
O8 Mo2 N4 C29 -134.14(15)
O5 Mo2 N4 C29 90.1(2)
O6 Mo2 N4 C29 134.89(15)
N3 Mo2 N4 C29 54.90(14)
C6 C1 O1 Mo1 39.7(3)
C2 C1 O1 Mo1 -142.49(16)
O4 Mo1 O1 C1 -110.6(2)
O3 Mo1 O1 C1 36.71(15)
O2 Mo1 O1 C1 142.12(15)
N2 Mo1 O1 C1 -55.68(15)
N1 Mo1 O1 C1 -136.58(15)
C16 C17 O2 Mo1 -133.78(16)
C12 C17 O2 Mo1 49.8(2)
O4 Mo1 O2 C17 -132.81(16)
O3 Mo1 O2 C17 118.66(16)
O1 Mo1 O2 C17 28.74(16)
N2 Mo1 O2 C17 -13.8(2)
N1 Mo1 O2 C17 -50.63(16)
C21 C20 O5 Mo2 132.65(17)
C25 C20 O5 Mo2 -50.1(3)
O7 Mo2 O5 C20 133.49(16)
O8 Mo2 O5 C20 -118.05(17)
O6 Mo2 O5 C20 -28.27(16)
N4 Mo2 O5 C20 15.7(3)
N3 Mo2 O5 C20 50.86(16)
C35 C36 O6 Mo2 141.28(16)
C31 C36 O6 Mo2 -41.2(2)
O7 Mo2 O6 C36 108.9(2)
O8 Mo2 O6 C36 -36.78(16)
O5 Mo2 O6 C36 -141.92(16)
N4 Mo2 O6 C36 56.31(15)
N3 Mo2 O6 C36 137.32(16)
